data_7041286
loop_
_publ_author_name
'Comba, Peter'
'Enders, Markus'
'Gro\&shauser, Michael'
'Hiller, Markus'
'M\"uller, Dennis'
'Wadepohl, Hubert'

_publ_section_title
;
 Solution and solid state structures and magnetism of a series of linear
 trinuclear compounds with a hexacoordinate Ln(III) and two terminal
 Ni(II) centers.
;
_journal_issue 1
_journal_name_full 'Dalton transactions (Cambridge, England : 2003)'
_journal_page_first 138
_journal_page_last 149
_journal_paper_doi 10.1039/c6dt03488h
_journal_volume 46
_journal_year 2016
_chemical_formula_moiety 'C66 H84 Ho N6 Ni2 O12, Cl O4'
_chemical_formula_sum 'C66 H84 Cl Ho N6 Ni2 O16'
_chemical_formula_weight 1535.19
_space_group_crystal_system monoclinic
_space_group_IT_number 14
_space_group_name_Hall '-P 2yn'
_space_group_name_H-M_alt 'P 1 21/n 1'
_symmetry_cell_setting monoclinic
_symmetry_Int_Tables_number 14
_symmetry_space_group_name_Hall '-P 2yn'
_symmetry_space_group_name_H-M 'P 1 21/n 1'
_atom_sites_solution_hydrogens geom
_atom_sites_solution_primary iterative
_atom_sites_solution_secondary difmap
_audit_block_code co_mg61
_audit_creation_date 2014-10-28
_audit_creation_method
;
Olex2 1.2
(compiled 2014.08.28 svn.r2986 for OlexSys, GUI svn.r4874)
;
_audit_update_record
;
2016-03-07 deposited with the CCDC.
2016-11-30 downloaded from the CCDC.
;
_cell_angle_alpha 90
_cell_angle_beta 93.048(9)
_cell_angle_gamma 90
_cell_formula_units_Z 4
_cell_length_a 12.862(8)
_cell_length_b 22.398(14)
_cell_length_c 23.026(13)
_cell_measurement_reflns_used 8150
_cell_measurement_temperature 100(2)
_cell_measurement_theta_max 31.18
_cell_measurement_theta_min 2.41
_cell_volume 6624(7)
_computing_cell_refinement
;
SAINT (see _computing_data_reduction). Includes estimated systematic errors
 of the unit cell constants from Monte Carlo simulations.
;
_computing_data_collection 'SMART-5.631 (Bruker AXS, 2003)'
_computing_data_reduction 'SAINT V8.34A (Bruker AXS, 1997-2013), SADABS-2014_4 (Sheldrick and Bruker AXS, 1997-2014)'
_computing_molecular_graphics 'Olex2 (Dolomanov et al., 2009)'
_computing_publication_material 'encif (Wadepohl, 2009-14); encifer 1.5 (CCDC, 2014)'
_computing_structure_refinement 'ShelXL (Sheldrick, 2008)'
_computing_structure_solution 'SUPERFLIP (Palatinus, 2007-2009)'
_diffrn_ambient_environment 'perfluoro polyether oil / N~2~'
_diffrn_ambient_temperature 100(1)
_diffrn_detector 'CCD plate'
_diffrn_detector_area_resol_mean 8.19
_diffrn_detector_type CCD-PXL-KAF2
_diffrn_measured_fraction_theta_full 1.000
_diffrn_measured_fraction_theta_max 0.996
_diffrn_measurement_device 'three-circle diffractometer'
_diffrn_measurement_device_type 'Bruker AXS Smart 1000'
_diffrn_measurement_method '\f- and \w-scans'
_diffrn_measurement_specimen_support 'polyimid foil'
_diffrn_radiation_monochromator graphite
_diffrn_radiation_probe x-ray
_diffrn_radiation_type MoK\a
_diffrn_radiation_wavelength 0.71073
_diffrn_reflns_av_R_equivalents 0.0614
_diffrn_reflns_av_unetI/netI 0.0424
_diffrn_reflns_Laue_measured_fraction_full 1.000
_diffrn_reflns_Laue_measured_fraction_max 0.996
_diffrn_reflns_limit_h_max 18
_diffrn_reflns_limit_h_min -18
_diffrn_reflns_limit_k_max 32
_diffrn_reflns_limit_k_min -32
_diffrn_reflns_limit_l_max 33
_diffrn_reflns_limit_l_min -33
_diffrn_reflns_number 165056
_diffrn_reflns_point_group_measured_fraction_full 1.000
_diffrn_reflns_point_group_measured_fraction_max 0.996
_diffrn_reflns_theta_full 25.242
_diffrn_reflns_theta_max 31.506
_diffrn_reflns_theta_min 1.857
_diffrn_source 'sealed X-Ray tube (Mo)'
_diffrn_source_type 'fine focus tube'
_diffrn_standards_number 0
_exptl_absorpt_coefficient_mu 1.858
_exptl_absorpt_correction_T_max 0.8136
_exptl_absorpt_correction_T_min 0.7257
_exptl_absorpt_correction_type multi-scan
_exptl_absorpt_process_details
;
multi-scan from symmetry-related measurements (Blessing 1995)
SADABS (see _computing_data_reduction)
;
_exptl_crystal_colour colourless
_exptl_crystal_density_diffrn 1.539
_exptl_crystal_description plate
_exptl_crystal_F_000 3160
_exptl_crystal_size_max 0.2
_exptl_crystal_size_mid 0.15
_exptl_crystal_size_min 0.06
_refine_diff_density_max 1.148
_refine_diff_density_min -0.774
_refine_diff_density_rms 0.107
_refine_ls_extinction_method none
_refine_ls_goodness_of_fit_ref 1.049
_refine_ls_hydrogen_treatment constr
_refine_ls_matrix_type full
_refine_ls_number_parameters 840
_refine_ls_number_reflns 21966
_refine_ls_number_restraints 21
_refine_ls_restrained_S_all 1.050
_refine_ls_R_factor_all 0.0575
_refine_ls_R_factor_gt 0.0357
_refine_ls_shift/su_max 0.005
_refine_ls_shift/su_mean 0.000
_refine_ls_structure_factor_coef Fsqd
_refine_ls_weighting_details 'w=1/[\s^2^(Fo^2^)+(0.0275P)^2^+6.6717P] where P=(Fo^2^+2Fc^2^)/3'
_refine_ls_weighting_scheme calc
_refine_ls_wR_factor_gt 0.0679
_refine_ls_wR_factor_ref 0.0747
_reflns_Friedel_coverage 0.000
_reflns_number_gt 17268
_reflns_number_total 21966
_reflns_threshold_expression 'I > 2\s(I)'
_cod_data_source_file c6dt03488h2.cif
_cod_data_source_block co_mg61
_cod_depositor_comments 'Adding full bibliography for 7041276--7041289.cif.'
_cod_original_sg_symbol_H-M 'P 21/n'
_cod_database_code 7041286
_audit_block_refno 2167
_audit_block_usercomment MG396
_shelx_space_group_comment
;
The symmetry employed for this shelxl refinement is uniquely defined
by the following loop, which should always be used as a source of
symmetry information in preference to the above space-group names.
They are only intended as comments.
;
_shelx_estimated_absorpt_t_max 0.897
_shelx_estimated_absorpt_t_min 0.708
_shelxl_version_number 2014/6
_olex2_refinement_description
;
1. Fixed Uiso
 At 1.2 times of:
  All C(H) groups, All C(H,H) groups
 At 1.5 times of:
  All C(H,H,H) groups
2. Restrained distances
 Cl-O51 \\sim Cl-O54 \\sim Cl-O53 \\sim Cl-O52
 with sigma of 0.02
 O51-O52 \\sim O51-O53 \\sim O51-O54 \\sim O52-O53 \\sim O52-O54 \\sim O53-O54
 with sigma of 0.02
3.a Secondary CH2 refined with riding coordinates:
 C101(H10A,H10B), C102(H10C,H10D), C103(H10E,H10F), C104(H10G,H10H), C105(H10I,
 H10J), C106(H10K,H10L), C107(H10M,H10N), C116(H11G,H11H), C125(H12G,H12H),
 C201(H20A,H20B), C202(H20C,H20D), C203(H20E,H20F), C204(H20G,H20H), C205(H20I,
 H20J), C206(H20K,H20L), C207(H20M,H20N), C216(H21G,H21H), C225(H22G,H22H)
3.b Me refined with riding coordinates:
 C214(H21A,H21B,H21C)
3.c Aromatic/amide H refined with riding coordinates:
 C111(H111), C113(H113), C120(H120), C122(H122), C129(H129), C131(H131),
 C211(H211), C213(H213), C220(H220), C222(H222), C229(H229), C231(H231)
3.d Idealised Me refined as rotating group:
 C114(H11A,H11B,H11C), C115(H11D,H11E,H11F), C123(H12A,H12B,H12C), C124(H12D,
 H12E,H12F), C132(H13A,H13B,H13C), C133(H13D,H13E,H13F), C215(H21D,H21E,H21F),
 C223(H22A,H22B,H22C), C224(H22D,H22E,H22F), C232(H23A,H23B,H23C), C233(H23D,
 H23E,H23F)
;
_olex2_submission_special_instructions 'No special instructions were received'

loop_
_symmetry_equiv_pos_as_xyz
'x, y, z'
'-x+1/2, y+1/2, -z+1/2'
'-x, -y, -z'
'x-1/2, -y-1/2, z-1/2'

loop_
_atom_site_label
_atom_site_type_symbol
_atom_site_fract_x
_atom_site_fract_y
_atom_site_fract_z
_atom_site_U_iso_or_equiv
_atom_site_adp_type
_atom_site_occupancy
_atom_site_site_symmetry_order
_atom_site_calc_flag
_atom_site_refinement_flags_posn
Ho Ho 0.36770(2) 0.78078(2) 0.70186(2) 0.01288(3) Uani 1 1 d .
Ni1 Ni 0.37396(2) 0.70299(2) 0.59600(2) 0.01157(5) Uani 1 1 d .
Ni2 Ni 0.36526(2) 0.85748(2) 0.80950(2) 0.01380(6) Uani 1 1 d .
O101 O 0.45632(12) 0.77895(7) 0.62032(6) 0.0152(3) Uani 1 1 d .
O102 O 0.63230(13) 0.82584(8) 0.66203(7) 0.0236(4) Uani 1 1 d .
O103 O 0.25489(11) 0.75442(7) 0.62802(7) 0.0156(3) Uani 1 1 d .
O104 O 0.13307(13) 0.84850(7) 0.62304(8) 0.0219(3) Uani 1 1 d .
O105 O 0.39914(12) 0.68377(7) 0.68287(6) 0.0153(3) Uani 1 1 d .
O106 O 0.33640(14) 0.63550(8) 0.77772(7) 0.0265(4) Uani 1 1 d .
O201 O 0.24675(12) 0.81130(7) 0.76164(7) 0.0181(3) Uani 1 1 d .
O202 O 0.12940(14) 0.71447(9) 0.76120(9) 0.0325(4) Uani 1 1 d .
O203 O 0.40401(12) 0.87610(7) 0.72537(6) 0.0160(3) Uani 1 1 d .
O204 O 0.36103(14) 0.91977(8) 0.62180(7) 0.0240(4) Uani 1 1 d .
O205 O 0.44665(12) 0.78099(7) 0.79220(6) 0.0153(3) Uani 1 1 d .
O206 O 0.62152(12) 0.72874(8) 0.76853(7) 0.0201(3) Uani 1 1 d .
N101 N 0.36564(15) 0.72732(9) 0.50905(8) 0.0179(4) Uani 1 1 d .
N102 N 0.27146(14) 0.63579(8) 0.57185(8) 0.0163(4) Uani 1 1 d .
N103 N 0.48987(14) 0.64475(8) 0.57234(8) 0.0147(3) Uani 1 1 d .
N201 N 0.26485(16) 0.92662(9) 0.82783(8) 0.0212(4) Uani 1 1 d .
N202 N 0.48150(15) 0.91313(9) 0.84377(8) 0.0190(4) Uani 1 1 d .
N203 N 0.34649(15) 0.83191(9) 0.89505(8) 0.0183(4) Uani 1 1 d .
C101 C 0.25804(19) 0.70872(11) 0.48992(10) 0.0204(5) Uani 1 1 d .
H10A H 0.2493 0.7113 0.4470 0.024 Uiso 1 1 calc R
H10B H 0.2073 0.7362 0.5066 0.024 Uiso 1 1 calc R
C102 C 0.23646(19) 0.64514(11) 0.50927(10) 0.0211(5) Uani 1 1 d .
H10C H 0.1609 0.6369 0.5041 0.025 Uiso 1 1 calc R
H10D H 0.2734 0.6168 0.4846 0.025 Uiso 1 1 calc R
C103 C 0.33329(18) 0.58033(10) 0.58105(11) 0.0192(4) Uani 1 1 d .
H10E H 0.2956 0.5465 0.5619 0.023 Uiso 1 1 calc R
H10F H 0.3411 0.5716 0.6232 0.023 Uiso 1 1 calc R
C104 C 0.44099(18) 0.58591(10) 0.55662(10) 0.0197(5) Uani 1 1 d .
H10G H 0.4862 0.5532 0.5722 0.024 Uiso 1 1 calc R
H10H H 0.4347 0.5819 0.5138 0.024 Uiso 1 1 calc R
C105 C 0.53388(18) 0.67301(11) 0.52106(10) 0.0196(5) Uani 1 1 d .
H10I H 0.5784 0.6439 0.5016 0.024 Uiso 1 1 calc R
H10J H 0.5779 0.7073 0.5338 0.024 Uiso 1 1 calc R
C106 C 0.44731(19) 0.69443(11) 0.47811(10) 0.0215(5) Uani 1 1 d .
H10K H 0.4771 0.7210 0.4489 0.026 Uiso 1 1 calc R
H10L H 0.4155 0.6597 0.4574 0.026 Uiso 1 1 calc R
C107 C 0.37763(19) 0.79307(10) 0.50337(10) 0.0202(5) Uani 1 1 d .
H10M H 0.3238 0.8130 0.5257 0.024 Uiso 1 1 calc R
H10N H 0.3654 0.8043 0.4620 0.024 Uiso 1 1 calc R
C108 C 0.48325(18) 0.81556(10) 0.52466(10) 0.0190(4) Uani 1 1 d .
C109 C 0.51389(17) 0.80923(10) 0.58359(10) 0.0153(4) Uani 1 1 d .
C110 C 0.60942(18) 0.83405(10) 0.60411(10) 0.0185(4) Uani 1 1 d .
C111 C 0.67280(19) 0.86301(11) 0.56626(11) 0.0233(5) Uani 1 1 d .
H111 H 0.7365 0.8802 0.5808 0.028 Uiso 1 1 calc R
C112 C 0.6446(2) 0.86728(11) 0.50718(12) 0.0263(5) Uani 1 1 d .
C113 C 0.5496(2) 0.84384(11) 0.48693(11) 0.0247(5) Uani 1 1 d .
H113 H 0.5293 0.8470 0.4468 0.030 Uiso 1 1 calc R
C114 C 0.7195(2) 0.89490(14) 0.46620(14) 0.0398(7) Uani 1 1 d .
H11A H 0.7534 0.9297 0.4849 0.060 Uiso 1 1 calc GR
H11B H 0.6812 0.9074 0.4303 0.060 Uiso 1 1 calc GR
H11C H 0.7725 0.8654 0.4569 0.060 Uiso 1 1 calc GR
C115 C 0.7218(2) 0.85605(17) 0.68597(13) 0.0452(9) Uani 1 1 d .
H11D H 0.7843 0.8392 0.6697 0.068 Uiso 1 1 calc GR
H11E H 0.7260 0.8511 0.7283 0.068 Uiso 1 1 calc GR
H11F H 0.7168 0.8986 0.6764 0.068 Uiso 1 1 calc GR
C116 C 0.18162(17) 0.63459(10) 0.61017(11) 0.0186(4) Uani 1 1 d .
H11G H 0.2088 0.6311 0.6511 0.022 Uiso 1 1 calc R
H11H H 0.1395 0.5985 0.6009 0.022 Uiso 1 1 calc R
C117 C 0.11186(17) 0.68836(10) 0.60487(10) 0.0170(4) Uani 1 1 d .
C118 C 0.15308(16) 0.74510(10) 0.61593(9) 0.0154(4) Uani 1 1 d .
C119 C 0.08489(17) 0.79444(10) 0.61310(9) 0.0166(4) Uani 1 1 d .
C120 C -0.02130(17) 0.78639(11) 0.60071(10) 0.0196(4) Uani 1 1 d .
H120 H -0.0662 0.8201 0.5992 0.023 Uiso 1 1 calc R
C121 C -0.06257(17) 0.72967(11) 0.59047(10) 0.0203(5) Uani 1 1 d .
C122 C 0.00452(17) 0.68141(11) 0.59210(10) 0.0189(4) Uani 1 1 d .
H122 H -0.0226 0.6426 0.5844 0.023 Uiso 1 1 calc R
C123 C -0.17855(18) 0.72123(13) 0.57788(12) 0.0270(5) Uani 1 1 d .
H12A H -0.2159 0.7322 0.6123 0.040 Uiso 1 1 calc GR
H12B H -0.1928 0.6793 0.5681 0.040 Uiso 1 1 calc GR
H12C H -0.2019 0.7467 0.5451 0.040 Uiso 1 1 calc GR
C124 C 0.0681(2) 0.89860(12) 0.63039(13) 0.0329(6) Uani 1 1 d .
H12D H 0.0261 0.9059 0.5943 0.049 Uiso 1 1 calc GR
H12E H 0.1111 0.9337 0.6398 0.049 Uiso 1 1 calc GR
H12F H 0.0221 0.8909 0.6621 0.049 Uiso 1 1 calc GR
C125 C 0.57175(17) 0.63976(10) 0.62066(10) 0.0171(4) Uani 1 1 d .
H12G H 0.5979 0.6802 0.6307 0.020 Uiso 1 1 calc R
H12H H 0.6308 0.6163 0.6068 0.020 Uiso 1 1 calc R
C126 C 0.53407(17) 0.61073(10) 0.67462(10) 0.0168(4) Uani 1 1 d .
C127 C 0.45190(17) 0.63575(10) 0.70327(10) 0.0160(4) Uani 1 1 d .
C128 C 0.42130(18) 0.60908(11) 0.75512(10) 0.0202(5) Uani 1 1 d .
C129 C 0.47608(19) 0.56106(11) 0.77915(11) 0.0235(5) Uani 1 1 d .
H129 H 0.4559 0.5443 0.8147 0.028 Uiso 1 1 calc R
C130 C 0.56079(19) 0.53700(11) 0.75157(11) 0.0245(5) Uani 1 1 d .
C131 C 0.58711(18) 0.56118(11) 0.69893(11) 0.0221(5) Uani 1 1 d .
H131 H 0.6423 0.5438 0.6789 0.027 Uiso 1 1 calc R
C132 C 0.6225(2) 0.48632(13) 0.77970(14) 0.0335(6) Uani 1 1 d .
H13A H 0.6511 0.4989 0.8180 0.050 Uiso 1 1 calc GR
H13B H 0.6796 0.4754 0.7552 0.050 Uiso 1 1 calc GR
H13C H 0.5768 0.4518 0.7841 0.050 Uiso 1 1 calc GR
C133 C 0.3029(2) 0.61268(14) 0.83109(12) 0.0356(7) Uani 1 1 d .
H13D H 0.2822 0.5708 0.8260 0.053 Uiso 1 1 calc GR
H13E H 0.2433 0.6360 0.8432 0.053 Uiso 1 1 calc GR
H13F H 0.3599 0.6155 0.8609 0.053 Uiso 1 1 calc GR
C201 C 0.3310(2) 0.97984(11) 0.82184(11) 0.0253(5) Uani 1 1 d .
H20A H 0.2944 1.0154 0.8361 0.030 Uiso 1 1 calc R
H20B H 0.3437 0.9862 0.7803 0.030 Uiso 1 1 calc R
C202 C 0.4350(2) 0.97268(11) 0.85623(11) 0.0255(5) Uani 1 1 d .
H20C H 0.4833 1.0047 0.8454 0.031 Uiso 1 1 calc R
H20D H 0.4244 0.9762 0.8984 0.031 Uiso 1 1 calc R
C203 C 0.52059(19) 0.88171(11) 0.89768(10) 0.0219(5) Uani 1 1 d .
H20E H 0.5650 0.9092 0.9218 0.026 Uiso 1 1 calc R
H20F H 0.5639 0.8472 0.8871 0.026 Uiso 1 1 calc R
C204 C 0.4311(2) 0.85984(11) 0.93295(10) 0.0228(5) Uani 1 1 d .
H20G H 0.4579 0.8303 0.9620 0.027 Uiso 1 1 calc R
H20H H 0.4022 0.8939 0.9542 0.027 Uiso 1 1 calc R
C205 C 0.24267(19) 0.85540(12) 0.90906(10) 0.0240(5) Uani 1 1 d .
H20I H 0.2352 0.8534 0.9516 0.029 Uiso 1 1 calc R
H20J H 0.1874 0.8304 0.8899 0.029 Uiso 1 1 calc R
C206 C 0.2303(2) 0.91958(12) 0.88859(10) 0.0254(5) Uani 1 1 d .
H20K H 0.1564 0.9316 0.8899 0.031 Uiso 1 1 calc R
H20L H 0.2721 0.9461 0.9151 0.031 Uiso 1 1 calc R
C207 C 0.1744(2) 0.92743(12) 0.78456(11) 0.0269(6) Uani 1 1 d .
H20M H 0.2004 0.9297 0.7449 0.032 Uiso 1 1 calc R
H20N H 0.1322 0.9636 0.7908 0.032 Uiso 1 1 calc R
C208 C 0.10660(19) 0.87305(13) 0.78884(10) 0.0262(6) Uani 1 1 d .
C209 C 0.14748(17) 0.81752(12) 0.77492(10) 0.0222(5) Uani 1 1 d .
C210 C 0.08360(19) 0.76671(14) 0.77727(11) 0.0295(6) Uani 1 1 d .
C211 C -0.0172(2) 0.77192(17) 0.79619(12) 0.0406(8) Uani 1 1 d .
H211 H -0.0594 0.7373 0.7980 0.049 Uiso 1 1 calc R
C212 C -0.0568(2) 0.82632(19) 0.81231(11) 0.0427(9) Uani 1 1 d .
C213 C 0.0050(2) 0.87646(17) 0.80831(11) 0.0379(8) Uani 1 1 d .
H213 H -0.0219 0.9142 0.8190 0.045 Uiso 1 1 calc R
C214 C -0.1663(2) 0.8307(2) 0.83420(13) 0.0686(15) Uani 1 1 d .
H21A H -0.1815 0.8724 0.8436 0.103 Uiso 1 1 calc R
H21B H -0.2168 0.8165 0.8039 0.103 Uiso 1 1 calc R
H21C H -0.1709 0.8060 0.8691 0.103 Uiso 1 1 calc R
C215 C 0.0655(3) 0.66252(16) 0.75592(15) 0.0501(9) Uani 1 1 d .
H21D H 0.0049 0.6708 0.7296 0.075 Uiso 1 1 calc GR
H21E H 0.0421 0.6514 0.7943 0.075 Uiso 1 1 calc GR
H21F H 0.1057 0.6296 0.7403 0.075 Uiso 1 1 calc GR
C216 C 0.56783(18) 0.91878(11) 0.80354(10) 0.0205(5) Uani 1 1 d .
H21G H 0.5948 0.8784 0.7954 0.025 Uiso 1 1 calc R
H21H H 0.6251 0.9418 0.8233 0.025 Uiso 1 1 calc R
C217 C 0.53702(17) 0.94887(10) 0.74644(10) 0.0184(4) Uani 1 1 d .
C218 C 0.45951(17) 0.92319(10) 0.70953(10) 0.0157(4) Uani 1 1 d .
C219 C 0.43838(18) 0.94852(10) 0.65419(10) 0.0178(4) Uani 1 1 d .
C220 C 0.49384(19) 0.99762(11) 0.63625(11) 0.0221(5) Uani 1 1 d .
H220 H 0.4801 1.0135 0.5984 0.027 Uiso 1 1 calc R
C221 C 0.56995(19) 1.02398(11) 0.67356(11) 0.0233(5) Uani 1 1 d .
C222 C 0.58932(18) 0.99953(11) 0.72857(11) 0.0230(5) Uani 1 1 d .
H222 H 0.6395 1.0178 0.7546 0.028 Uiso 1 1 calc R
C223 C 0.6320(2) 1.07641(12) 0.65335(13) 0.0331(6) Uani 1 1 d .
H22A H 0.6805 1.0629 0.6247 0.050 Uiso 1 1 calc GR
H22B H 0.6713 1.0942 0.6867 0.050 Uiso 1 1 calc GR
H22C H 0.5847 1.1063 0.6355 0.050 Uiso 1 1 calc GR
C224 C 0.3388(3) 0.94080(13) 0.56445(12) 0.0392(8) Uani 1 1 d .
H22D H 0.4009 0.9367 0.5419 0.059 Uiso 1 1 calc GR
H22E H 0.3183 0.9829 0.5657 0.059 Uiso 1 1 calc GR
H22F H 0.2818 0.9173 0.5461 0.059 Uiso 1 1 calc GR
C225 C 0.34604(18) 0.76575(11) 0.89972(10) 0.0195(5) Uani 1 1 d .
H22G H 0.2912 0.7497 0.8722 0.023 Uiso 1 1 calc R
H22H H 0.3278 0.7546 0.9395 0.023 Uiso 1 1 calc R
C226 C 0.44823(17) 0.73700(10) 0.88718(10) 0.0169(4) Uani 1 1 d .
C227 C 0.49069(17) 0.74533(10) 0.83314(9) 0.0154(4) Uani 1 1 d .
C228 C 0.58453(16) 0.71580(10) 0.82182(9) 0.0163(4) Uani 1 1 d .
C229 C 0.63056(18) 0.67717(10) 0.86264(10) 0.0195(5) Uani 1 1 d .
H229 H 0.6926 0.6567 0.8540 0.023 Uiso 1 1 calc R
C230 C 0.58693(18) 0.66791(11) 0.91631(10) 0.0203(5) Uani 1 1 d .
C231 C 0.49778(18) 0.69898(11) 0.92844(10) 0.0199(5) Uani 1 1 d .
H231 H 0.4695 0.6945 0.9655 0.024 Uiso 1 1 calc R
C232 C 0.6349(2) 0.62375(12) 0.95967(12) 0.0282(6) Uani 1 1 d .
H23A H 0.5983 0.5855 0.9557 0.042 Uiso 1 1 calc GR
H23B H 0.6289 0.6391 0.9992 0.042 Uiso 1 1 calc GR
H23C H 0.7085 0.6180 0.9522 0.042 Uiso 1 1 calc GR
C233 C 0.71150(18) 0.69673(12) 0.75241(11) 0.0243(5) Uani 1 1 d .
H23D H 0.7309 0.7099 0.7139 0.036 Uiso 1 1 calc GR
H23E H 0.6961 0.6539 0.7513 0.036 Uiso 1 1 calc GR
H23F H 0.7692 0.7044 0.7809 0.036 Uiso 1 1 calc GR
Cl Cl 0.22441(5) 0.48073(3) 0.44567(3) 0.02207(11) Uani 1 1 d .
O51 O 0.1753(2) 0.44583(13) 0.40089(12) 0.0675(8) Uani 1 1 d .
O52 O 0.3018(2) 0.44698(13) 0.47701(10) 0.0638(8) Uani 1 1 d .
O53 O 0.2718(2) 0.53022(10) 0.41882(10) 0.0542(7) Uani 1 1 d .
O54 O 0.15038(15) 0.50283(9) 0.48573(9) 0.0334(4) Uani 1 1 d .

loop_
_atom_site_aniso_label
_atom_site_aniso_U_11
_atom_site_aniso_U_22
_atom_site_aniso_U_33
_atom_site_aniso_U_23
_atom_site_aniso_U_13
_atom_site_aniso_U_12
Ho 0.01203(4) 0.01445(5) 0.01221(4) -0.00293(4) 0.00128(3) -0.00102(4)
Ni1 0.01144(12) 0.01037(13) 0.01274(12) -0.00148(9) -0.00079(9) 0.00050(10)
Ni2 0.01353(13) 0.01578(14) 0.01211(12) -0.00260(10) 0.00100(10) 0.00319(10)
O101 0.0159(7) 0.0145(7) 0.0153(7) -0.0014(6) 0.0029(6) -0.0046(6)
O102 0.0183(8) 0.0313(10) 0.0214(8) -0.0063(7) 0.0027(6) -0.0075(7)
O103 0.0110(7) 0.0150(8) 0.0205(8) -0.0025(6) -0.0025(6) 0.0005(6)
O104 0.0198(8) 0.0144(8) 0.0315(9) -0.0047(7) 0.0004(7) 0.0039(6)
O105 0.0181(7) 0.0132(7) 0.0144(7) 0.0021(6) 0.0002(6) 0.0012(6)
O106 0.0322(10) 0.0269(10) 0.0209(8) 0.0055(7) 0.0076(7) -0.0008(8)
O201 0.0108(7) 0.0238(9) 0.0199(8) -0.0023(6) 0.0029(6) 0.0005(6)
O202 0.0232(9) 0.0398(12) 0.0348(10) -0.0002(9) 0.0025(8) -0.0149(9)
O203 0.0169(7) 0.0162(8) 0.0147(7) -0.0019(6) 0.0002(6) -0.0032(6)
O204 0.0293(9) 0.0227(9) 0.0190(8) -0.0003(7) -0.0076(7) -0.0030(7)
O205 0.0153(7) 0.0160(7) 0.0146(7) -0.0015(6) 0.0008(5) 0.0045(6)
O206 0.0159(7) 0.0262(9) 0.0184(8) -0.0020(7) 0.0028(6) 0.0059(7)
N101 0.0196(9) 0.0182(10) 0.0156(8) -0.0024(7) -0.0008(7) 0.0041(7)
N102 0.0157(9) 0.0123(9) 0.0202(9) -0.0027(7) -0.0045(7) 0.0006(7)
N103 0.0150(8) 0.0123(9) 0.0167(8) 0.0001(7) -0.0007(7) 0.0018(7)
N201 0.0250(10) 0.0231(11) 0.0157(9) -0.0020(8) 0.0024(8) 0.0095(8)
N202 0.0231(10) 0.0166(9) 0.0167(9) -0.0028(7) -0.0025(7) 0.0023(8)
N203 0.0198(9) 0.0210(10) 0.0141(8) -0.0022(7) 0.0019(7) 0.0057(8)
C101 0.0225(11) 0.0216(12) 0.0162(10) -0.0028(9) -0.0064(8) 0.0042(9)
C102 0.0211(11) 0.0201(12) 0.0211(11) -0.0075(9) -0.0084(9) 0.0012(9)
C103 0.0176(10) 0.0122(10) 0.0272(12) -0.0028(9) -0.0050(9) -0.0005(8)
C104 0.0218(11) 0.0128(10) 0.0241(11) -0.0039(9) -0.0016(9) 0.0033(9)
C105 0.0189(11) 0.0214(12) 0.0189(11) 0.0010(9) 0.0052(8) 0.0049(9)
C106 0.0264(12) 0.0237(12) 0.0144(10) -0.0012(9) 0.0030(9) 0.0071(10)
C107 0.0243(12) 0.0155(11) 0.0205(11) 0.0040(9) 0.0001(9) 0.0044(9)
C108 0.0206(11) 0.0152(11) 0.0215(11) 0.0041(9) 0.0035(9) 0.0023(9)
C109 0.0175(10) 0.0100(10) 0.0188(10) -0.0004(8) 0.0056(8) 0.0016(8)
C110 0.0189(11) 0.0145(10) 0.0225(11) -0.0016(9) 0.0053(9) 0.0011(9)
C111 0.0192(11) 0.0167(11) 0.0349(13) 0.0007(10) 0.0101(10) -0.0008(9)
C112 0.0274(13) 0.0181(12) 0.0350(14) 0.0095(10) 0.0159(11) 0.0052(10)
C113 0.0320(13) 0.0219(12) 0.0210(11) 0.0103(9) 0.0084(10) 0.0069(10)
C114 0.0408(17) 0.0324(16) 0.0485(18) 0.0205(14) 0.0229(14) 0.0031(13)
C115 0.0242(14) 0.079(3) 0.0326(15) -0.0248(16) 0.0053(12) -0.0205(15)
C116 0.0129(10) 0.0140(10) 0.0286(12) 0.0006(9) -0.0023(9) -0.0017(8)
C117 0.0131(10) 0.0178(11) 0.0199(10) 0.0011(8) -0.0003(8) -0.0002(8)
C118 0.0116(9) 0.0183(11) 0.0161(10) -0.0007(8) 0.0002(8) 0.0013(8)
C119 0.0160(10) 0.0183(11) 0.0155(10) -0.0017(8) 0.0008(8) 0.0018(8)
C120 0.0145(10) 0.0253(12) 0.0191(10) -0.0003(9) 0.0028(8) 0.0058(9)
C121 0.0122(10) 0.0296(13) 0.0189(10) 0.0002(9) 0.0002(8) 0.0002(9)
C122 0.0148(10) 0.0210(11) 0.0210(11) 0.0003(9) 0.0001(8) -0.0033(9)
C123 0.0122(10) 0.0371(15) 0.0315(13) -0.0007(12) 0.0007(9) -0.0011(10)
C124 0.0330(15) 0.0210(13) 0.0437(16) -0.0085(12) -0.0057(12) 0.0109(11)
C125 0.0129(10) 0.0168(11) 0.0213(11) 0.0016(9) -0.0006(8) 0.0018(8)
C126 0.0142(10) 0.0131(10) 0.0225(11) 0.0028(8) -0.0050(8) -0.0034(8)
C127 0.0177(10) 0.0122(10) 0.0177(10) 0.0010(8) -0.0042(8) -0.0035(8)
C128 0.0219(11) 0.0199(12) 0.0185(11) 0.0014(9) -0.0023(9) -0.0056(9)
C129 0.0270(12) 0.0225(12) 0.0201(11) 0.0082(9) -0.0072(9) -0.0090(10)
C130 0.0210(11) 0.0185(12) 0.0326(13) 0.0096(10) -0.0128(10) -0.0059(9)
C131 0.0148(10) 0.0177(11) 0.0330(13) 0.0032(10) -0.0069(9) -0.0021(9)
C132 0.0273(14) 0.0257(14) 0.0459(16) 0.0151(12) -0.0134(12) -0.0023(11)
C133 0.0459(17) 0.0383(17) 0.0235(13) 0.0088(12) 0.0101(12) -0.0063(14)
C201 0.0379(14) 0.0190(12) 0.0193(11) -0.0023(9) 0.0031(10) 0.0114(11)
C202 0.0371(14) 0.0184(12) 0.0210(11) -0.0054(9) 0.0004(10) 0.0029(10)
C203 0.0261(12) 0.0218(12) 0.0169(10) -0.0005(9) -0.0070(9) -0.0005(10)
C204 0.0304(13) 0.0247(12) 0.0129(10) -0.0025(9) -0.0024(9) 0.0049(10)
C205 0.0234(12) 0.0334(14) 0.0158(10) -0.0009(10) 0.0061(9) 0.0106(10)
C206 0.0288(13) 0.0289(14) 0.0191(11) -0.0033(10) 0.0057(10) 0.0129(11)
C207 0.0270(13) 0.0353(15) 0.0184(11) 0.0014(10) 0.0009(10) 0.0183(11)
C208 0.0173(11) 0.0448(16) 0.0166(11) 0.0023(10) 0.0013(9) 0.0114(11)
C209 0.0115(10) 0.0412(15) 0.0140(10) 0.0033(10) 0.0006(8) 0.0032(10)
C210 0.0140(11) 0.0553(19) 0.0190(11) 0.0015(11) -0.0002(9) -0.0062(11)
C211 0.0149(11) 0.086(3) 0.0212(12) 0.0025(14) 0.0020(10) -0.0120(14)
C212 0.0100(11) 0.102(3) 0.0166(12) 0.0030(14) 0.0015(9) 0.0050(14)
C213 0.0191(12) 0.076(2) 0.0184(12) 0.0029(13) 0.0009(10) 0.0249(14)
C214 0.0122(13) 0.174(5) 0.0201(14) -0.003(2) 0.0028(10) 0.0078(19)
C215 0.049(2) 0.058(2) 0.0440(18) -0.0073(16) 0.0098(15) -0.0380(18)
C216 0.0178(11) 0.0213(12) 0.0219(11) 0.0000(9) -0.0048(9) -0.0018(9)
C217 0.0163(10) 0.0180(11) 0.0208(11) -0.0012(9) -0.0013(8) -0.0001(9)
C218 0.0134(9) 0.0152(10) 0.0185(10) -0.0032(8) 0.0021(8) -0.0003(8)
C219 0.0194(11) 0.0158(11) 0.0182(10) -0.0022(8) 0.0007(8) 0.0020(9)
C220 0.0240(12) 0.0207(12) 0.0219(11) 0.0026(9) 0.0031(9) 0.0018(10)
C221 0.0205(11) 0.0171(11) 0.0325(13) 0.0029(10) 0.0036(10) -0.0014(9)
C222 0.0168(11) 0.0210(12) 0.0307(13) -0.0009(10) -0.0021(9) -0.0031(9)
C223 0.0302(14) 0.0258(14) 0.0436(16) 0.0058(12) 0.0056(12) -0.0088(11)
C224 0.066(2) 0.0204(13) 0.0288(14) 0.0018(11) -0.0238(14) -0.0011(14)
C225 0.0184(11) 0.0226(12) 0.0180(10) 0.0023(9) 0.0049(8) 0.0038(9)
C226 0.0154(10) 0.0173(11) 0.0179(10) -0.0004(8) 0.0009(8) 0.0014(8)
C227 0.0163(10) 0.0137(10) 0.0159(10) -0.0014(8) -0.0010(8) -0.0004(8)
C228 0.0132(9) 0.0179(11) 0.0176(10) -0.0035(8) -0.0011(7) -0.0006(8)
C229 0.0148(10) 0.0181(11) 0.0252(11) -0.0034(9) -0.0036(9) 0.0019(9)
C230 0.0206(11) 0.0169(11) 0.0227(11) 0.0022(9) -0.0048(9) -0.0006(9)
C231 0.0214(11) 0.0188(11) 0.0192(11) 0.0012(9) -0.0007(9) -0.0018(9)
C232 0.0255(13) 0.0268(14) 0.0314(14) 0.0060(11) -0.0059(10) 0.0036(11)
C233 0.0143(10) 0.0341(14) 0.0243(12) -0.0088(10) 0.0004(9) 0.0055(10)
Cl 0.0266(3) 0.0171(3) 0.0225(3) 0.0008(2) 0.0011(2) 0.0041(2)
O51 0.0588(17) 0.0684(19) 0.0743(19) -0.0408(15) -0.0063(14) -0.0116(14)
O52 0.0756(18) 0.084(2) 0.0323(12) 0.0197(12) 0.0124(12) 0.0608(16)
O53 0.0875(19) 0.0292(12) 0.0489(14) -0.0031(10) 0.0330(13) -0.0104(12)
O54 0.0303(10) 0.0315(11) 0.0392(11) 0.0001(9) 0.0100(8) 0.0084(8)

loop_
_atom_type_symbol
_atom_type_description
_atom_type_scat_dispersion_real
_atom_type_scat_dispersion_imag
_atom_type_scat_source
C C 0.0033 0.0016 'International Tables Vol C Tables 4.2.6.8 and 6.1.1.4'
H H 0.0000 0.0000 'International Tables Vol C Tables 4.2.6.8 and 6.1.1.4'
Cl Cl 0.1484 0.1585 'International Tables Vol C Tables 4.2.6.8 and 6.1.1.4'
Ho Ho -0.2175 4.6783 'International Tables Vol C Tables 4.2.6.8 and 6.1.1.4'
N N 0.0061 0.0033 'International Tables Vol C Tables 4.2.6.8 and 6.1.1.4'
Ni Ni 0.3393 1.1124 'International Tables Vol C Tables 4.2.6.8 and 6.1.1.4'
O O 0.0106 0.0060 'International Tables Vol C Tables 4.2.6.8 and 6.1.1.4'

loop_
_geom_angle_atom_site_label_1
_geom_angle_atom_site_label_2
_geom_angle_atom_site_label_3
_geom_angle
Ni1 Ho Ni2 178.765(9)
O101 Ho Ni1 43.47(4)
O101 Ho Ni2 136.42(4)
O101 Ho O103 72.54(7)
O101 Ho O105 73.54(6)
O101 Ho O205 122.99(7)
O103 Ho Ni1 43.89(5)
O103 Ho Ni2 137.24(5)
O103 Ho O105 73.53(6)
O103 Ho O205 158.75(6)
O105 Ho Ni1 43.19(4)
O105 Ho Ni2 135.81(4)
O105 Ho O205 95.95(6)
O201 Ho Ni1 136.58(5)
O201 Ho Ni2 44.19(5)
O201 Ho O101 156.79(6)
O201 Ho O103 95.92(7)
O201 Ho O105 123.41(6)
O201 Ho O203 72.77(6)
O201 Ho O205 74.16(7)
O203 Ho Ni1 137.20(4)
O203 Ho Ni2 43.26(4)
O203 Ho O101 96.35(6)
O203 Ho O103 123.24(6)
O203 Ho O105 157.65(6)
O203 Ho O205 72.51(6)
O205 Ho Ni1 135.80(5)
O205 Ho Ni2 42.98(4)
O101 Ni1 Ho 48.48(4)
O101 Ni1 O103 79.90(7)
O101 Ni1 N101 92.56(7)
O101 Ni1 N103 102.92(8)
O103 Ni1 Ho 48.64(5)
O105 Ni1 Ho 48.75(5)
O105 Ni1 O101 81.76(6)
O105 Ni1 O103 81.49(7)
O105 Ni1 N101 173.20(7)
O105 Ni1 N102 100.10(7)
O105 Ni1 N103 92.61(7)
N101 Ni1 Ho 129.04(6)
N101 Ni1 O103 101.27(7)
N101 Ni1 N103 84.99(8)
N102 Ni1 Ho 126.85(6)
N102 Ni1 O101 170.96(7)
N102 Ni1 O103 91.59(8)
N102 Ni1 N101 86.09(8)
N102 Ni1 N103 85.88(9)
N103 Ni1 Ho 128.96(5)
N103 Ni1 O103 173.09(7)
O201 Ni2 Ho 47.85(5)
O203 Ni2 Ho 48.08(5)
O203 Ni2 O201 79.20(7)
O203 Ni2 N201 102.93(7)
O203 Ni2 N202 91.75(8)
O203 Ni2 N203 171.68(7)
O205 Ni2 Ho 48.65(4)
O205 Ni2 O201 81.44(7)
O205 Ni2 O203 80.57(6)
O205 Ni2 N201 171.77(8)
O205 Ni2 N202 102.15(8)
O205 Ni2 N203 92.29(7)
N201 Ni2 Ho 128.76(6)
N201 Ni2 O201 91.84(9)
N201 Ni2 N203 84.71(8)
N202 Ni2 Ho 128.10(6)
N202 Ni2 O201 169.66(7)
N202 Ni2 N201 85.29(9)
N202 Ni2 N203 85.56(8)
N203 Ni2 Ho 128.95(7)
N203 Ni2 O201 104.10(8)
Ni1 O101 Ho 88.05(6)
C109 O101 Ho 147.23(14)
C109 O101 Ni1 122.63(14)
C110 O102 C115 116.3(2)
Ni1 O103 Ho 87.48(7)
C118 O103 Ho 141.24(14)
C118 O103 Ni1 124.68(14)
C119 O104 C124 117.0(2)
Ni1 O105 Ho 88.07(6)
C127 O105 Ho 142.70(14)
C127 O105 Ni1 123.98(14)
C128 O106 C133 117.3(2)
Ni2 O201 Ho 87.96(7)
C209 O201 Ho 151.24(15)
C209 O201 Ni2 120.22(15)
C210 O202 C215 117.8(2)
Ni2 O203 Ho 88.67(6)
C218 O203 Ho 142.41(14)
C218 O203 Ni2 125.05(13)
C219 O204 C224 117.1(2)
Ni2 O205 Ho 88.37(6)
C227 O205 Ho 142.92(14)
C227 O205 Ni2 124.14(13)
C228 O206 C233 116.85(18)
C101 N101 Ni1 102.21(14)
C101 N101 C106 112.76(18)
C106 N101 Ni1 109.24(14)
C107 N101 Ni1 110.19(14)
C107 N101 C101 110.49(18)
C107 N101 C106 111.56(19)
C102 N102 Ni1 108.20(14)
C103 N102 Ni1 104.06(14)
C103 N102 C102 112.64(18)
C103 N102 C116 109.07(18)
C116 N102 Ni1 111.03(14)
C116 N102 C102 111.61(18)
C104 N103 Ni1 108.58(14)
C105 N103 Ni1 104.56(13)
C105 N103 C104 110.95(18)
C105 N103 C125 109.99(18)
C125 N103 Ni1 109.82(14)
C125 N103 C104 112.62(17)
C201 N201 Ni2 102.44(15)
C201 N201 C206 111.94(19)
C201 N201 C207 111.2(2)
C206 N201 Ni2 109.28(14)
C207 N201 Ni2 110.19(15)
C207 N201 C206 111.4(2)
C202 N202 Ni2 108.79(15)
C203 N202 Ni2 103.77(15)
C203 N202 C202 112.44(19)
C216 N202 Ni2 111.19(14)
C216 N202 C202 111.24(19)
C216 N202 C203 109.19(18)
C204 N203 Ni2 108.68(15)
C205 N203 Ni2 105.02(14)
C205 N203 C204 111.08(19)
C225 N203 Ni2 110.17(13)
C225 N203 C204 112.35(18)
C225 N203 C205 109.28(19)
N101 C101 H10A 109.5
N101 C101 H10B 109.5
N101 C101 C102 110.87(18)
H10A C101 H10B 108.1
C102 C101 H10A 109.5
C102 C101 H10B 109.5
N102 C102 C101 111.19(18)
N102 C102 H10C 109.4
N102 C102 H10D 109.4
C101 C102 H10C 109.4
C101 C102 H10D 109.4
H10C C102 H10D 108.0
N102 C103 H10E 109.3
N102 C103 H10F 109.3
N102 C103 C104 111.62(19)
H10E C103 H10F 108.0
C104 C103 H10E 109.3
C104 C103 H10F 109.3
N103 C104 C103 111.14(18)
N103 C104 H10G 109.4
N103 C104 H10H 109.4
C103 C104 H10G 109.4
C103 C104 H10H 109.4
H10G C104 H10H 108.0
N103 C105 H10I 109.5
N103 C105 H10J 109.5
N103 C105 C106 110.79(19)
H10I C105 H10J 108.1
C106 C105 H10I 109.5
C106 C105 H10J 109.5
N101 C106 C105 110.67(18)
N101 C106 H10K 109.5
N101 C106 H10L 109.5
C105 C106 H10K 109.5
C105 C106 H10L 109.5
H10K C106 H10L 108.1
N101 C107 H10M 108.9
N101 C107 H10N 108.9
N101 C107 C108 113.48(19)
H10M C107 H10N 107.7
C108 C107 H10M 108.9
C108 C107 H10N 108.9
C109 C108 C107 119.0(2)
C109 C108 C113 119.8(2)
C113 C108 C107 121.2(2)
O101 C109 C108 121.8(2)
O101 C109 C110 119.4(2)
C108 C109 C110 118.8(2)
O102 C110 C109 114.5(2)
O102 C110 C111 125.1(2)
C111 C110 C109 120.4(2)
C110 C111 H111 119.5
C110 C111 C112 121.0(2)
C112 C111 H111 119.5
C111 C112 C114 119.6(3)
C113 C112 C111 118.8(2)
C113 C112 C114 121.5(3)
C108 C113 H113 119.4
C112 C113 C108 121.2(2)
C112 C113 H113 119.4
C112 C114 H11A 109.5
C112 C114 H11B 109.5
C112 C114 H11C 109.5
H11A C114 H11B 109.5
H11A C114 H11C 109.5
H11B C114 H11C 109.5
O102 C115 H11D 109.5
O102 C115 H11E 109.5
O102 C115 H11F 109.5
H11D C115 H11E 109.5
H11D C115 H11F 109.5
H11E C115 H11F 109.5
N102 C116 H11G 108.6
N102 C116 H11H 108.6
N102 C116 C117 114.56(19)
H11G C116 H11H 107.6
C117 C116 H11G 108.6
C117 C116 H11H 108.6
C118 C117 C116 119.7(2)
C118 C117 C122 119.9(2)
C122 C117 C116 120.3(2)
O103 C118 C117 122.5(2)
O103 C118 C119 119.1(2)
C117 C118 C119 118.4(2)
O104 C119 C118 114.1(2)
O104 C119 C120 125.3(2)
C120 C119 C118 120.6(2)
C119 C120 H120 119.5
C121 C120 C119 120.9(2)
C121 C120 H120 119.5
C120 C121 C123 120.6(2)
C122 C121 C120 118.5(2)
C122 C121 C123 120.9(2)
C117 C122 H122 119.2
C121 C122 C117 121.6(2)
C121 C122 H122 119.2
C121 C123 H12A 109.5
C121 C123 H12B 109.5
C121 C123 H12C 109.5
H12A C123 H12B 109.5
H12A C123 H12C 109.5
H12B C123 H12C 109.5
O104 C124 H12D 109.5
O104 C124 H12E 109.5
O104 C124 H12F 109.5
H12D C124 H12E 109.5
H12D C124 H12F 109.5
H12E C124 H12F 109.5
N103 C125 H12G 108.8
N103 C125 H12H 108.8
N103 C125 C126 113.68(18)
H12G C125 H12H 107.7
C126 C125 H12G 108.8
C126 C125 H12H 108.8
C127 C126 C125 120.2(2)
C127 C126 C131 119.6(2)
C131 C126 C125 120.0(2)
O105 C127 C126 122.6(2)
O105 C127 C128 118.5(2)
C126 C127 C128 118.9(2)
O106 C128 C127 113.8(2)
O106 C128 C129 125.7(2)
C129 C128 C127 120.6(2)
C128 C129 H129 119.7
C128 C129 C130 120.7(2)
C130 C129 H129 119.7
C129 C130 C132 119.9(2)
C131 C130 C129 118.6(2)
C131 C130 C132 121.4(3)
C126 C131 H131 119.3
C130 C131 C126 121.4(2)
C130 C131 H131 119.3
C130 C132 H13A 109.5
C130 C132 H13B 109.5
C130 C132 H13C 109.5
H13A C132 H13B 109.5
H13A C132 H13C 109.5
H13B C132 H13C 109.5
O106 C133 H13D 109.5
O106 C133 H13E 109.5
O106 C133 H13F 109.5
H13D C133 H13E 109.5
H13D C133 H13F 109.5
H13E C133 H13F 109.5
N201 C201 H20A 109.4
N201 C201 H20B 109.4
N201 C201 C202 111.1(2)
H20A C201 H20B 108.0
C202 C201 H20A 109.4
C202 C201 H20B 109.4
N202 C202 C201 110.0(2)
N202 C202 H20C 109.7
N202 C202 H20D 109.7
C201 C202 H20C 109.7
C201 C202 H20D 109.7
H20C C202 H20D 108.2
N202 C203 H20E 109.3
N202 C203 H20F 109.3
N202 C203 C204 111.4(2)
H20E C203 H20F 108.0
C204 C203 H20E 109.3
C204 C203 H20F 109.3
N203 C204 C203 111.73(19)
N203 C204 H20G 109.3
N203 C204 H20H 109.3
C203 C204 H20G 109.3
C203 C204 H20H 109.3
H20G C204 H20H 107.9
N203 C205 H20I 109.6
N203 C205 H20J 109.6
N203 C205 C206 110.4(2)
H20I C205 H20J 108.1
C206 C205 H20I 109.6
C206 C205 H20J 109.6
N201 C206 C205 110.99(19)
N201 C206 H20K 109.4
N201 C206 H20L 109.4
C205 C206 H20K 109.4
C205 C206 H20L 109.4
H20K C206 H20L 108.0
N201 C207 H20M 109.1
N201 C207 H20N 109.1
N201 C207 C208 112.4(2)
H20M C207 H20N 107.9
C208 C207 H20M 109.1
C208 C207 H20N 109.1
C209 C208 C207 118.7(2)
C209 C208 C213 119.3(3)
C213 C208 C207 121.9(3)
O201 C209 C208 121.5(2)
O201 C209 C210 119.5(2)
C208 C209 C210 119.0(2)
O202 C210 C209 114.8(2)
O202 C210 C211 125.2(3)
C211 C210 C209 119.9(3)
C210 C211 H211 119.3
C212 C211 C210 121.4(3)
C212 C211 H211 119.3
C211 C212 C213 118.5(2)
C211 C212 C214 120.5(4)
C213 C212 C214 121.0(4)
C208 C213 H213 119.2
C212 C213 C208 121.6(3)
C212 C213 H213 119.2
C212 C214 H21A 109.5
C212 C214 H21B 109.5
C212 C214 H21C 109.5
H21A C214 H21B 109.5
H21A C214 H21C 109.5
H21B C214 H21C 109.5
O202 C215 H21D 109.5
O202 C215 H21E 109.5
O202 C215 H21F 109.5
H21D C215 H21E 109.5
H21D C215 H21F 109.5
H21E C215 H21F 109.5
N202 C216 H21G 108.7
N202 C216 H21H 108.7
N202 C216 C217 114.17(19)
H21G C216 H21H 107.6
C217 C216 H21G 108.7
C217 C216 H21H 108.7
C218 C217 C216 119.4(2)
C222 C217 C216 120.8(2)
C222 C217 C218 119.7(2)
O203 C218 C217 122.2(2)
O203 C218 C219 119.0(2)
C217 C218 C219 118.8(2)
O204 C219 C218 113.7(2)
O204 C219 C220 125.5(2)
C220 C219 C218 120.8(2)
C219 C220 H220 119.8
C219 C220 C221 120.4(2)
C221 C220 H220 119.8
C220 C221 C223 120.3(2)
C222 C221 C220 118.6(2)
C222 C221 C223 121.1(2)
C217 C222 H222 119.2
C221 C222 C217 121.6(2)
C221 C222 H222 119.2
C221 C223 H22A 109.5
C221 C223 H22B 109.5
C221 C223 H22C 109.5
H22A C223 H22B 109.5
H22A C223 H22C 109.5
H22B C223 H22C 109.5
O204 C224 H22D 109.5
O204 C224 H22E 109.5
O204 C224 H22F 109.5
H22D C224 H22E 109.5
H22D C224 H22F 109.5
H22E C224 H22F 109.5
N203 C225 H22G 108.8
N203 C225 H22H 108.8
N203 C225 C226 113.94(19)
H22G C225 H22H 107.7
C226 C225 H22G 108.8
C226 C225 H22H 108.8
C227 C226 C225 120.0(2)
C227 C226 C231 119.9(2)
C231 C226 C225 120.0(2)
O205 C227 C226 122.4(2)
O205 C227 C228 118.90(19)
C226 C227 C228 118.7(2)
O206 C228 C227 114.02(19)
O206 C228 C229 125.6(2)
C229 C228 C227 120.3(2)
C228 C229 H229 119.5
C228 C229 C230 120.9(2)
C230 C229 H229 119.5
C229 C230 C232 120.7(2)
C231 C230 C229 118.7(2)
C231 C230 C232 120.6(2)
C226 C231 H231 119.3
C230 C231 C226 121.4(2)
C230 C231 H231 119.3
C230 C232 H23A 109.5
C230 C232 H23B 109.5
C230 C232 H23C 109.5
H23A C232 H23B 109.5
H23A C232 H23C 109.5
H23B C232 H23C 109.5
O206 C233 H23D 109.5
O206 C233 H23E 109.5
O206 C233 H23F 109.5
H23D C233 H23E 109.5
H23D C233 H23F 109.5
H23E C233 H23F 109.5
O51 Cl O52 110.52(18)
O51 Cl O53 107.38(17)
O51 Cl O54 111.73(15)
O52 Cl O53 109.34(18)
O52 Cl O54 109.03(13)
O53 Cl O54 108.79(13)

loop_
_geom_bond_atom_site_label_1
_geom_bond_atom_site_label_2
_geom_bond_distance
Ho Ni1 3.0008(13)
Ho Ni2 3.0172(13)
Ho O101 2.2480(18)
Ho O103 2.2544(17)
Ho O105 2.257(2)
Ho O201 2.2383(18)
Ho O203 2.246(2)
Ho O205 2.2658(19)
Ni1 O101 2.0657(18)
Ni1 O103 2.0824(17)
Ni1 O105 2.0549(19)
Ni1 N101 2.072(2)
Ni1 N102 2.058(2)
Ni1 N103 2.075(2)
Ni2 O201 2.1046(18)
Ni2 O203 2.0682(19)
Ni2 O205 2.0578(18)
Ni2 N201 2.074(2)
Ni2 N202 2.070(2)
Ni2 N203 2.078(2)
O101 C109 1.338(3)
O102 C110 1.363(3)
O102 C115 1.421(3)
O103 C118 1.341(3)
O104 C119 1.374(3)
O104 C124 1.415(3)
O105 C127 1.343(3)
O106 C128 1.369(3)
O106 C133 1.419(3)
O201 C209 1.336(3)
O202 C210 1.370(4)
O202 C215 1.426(3)
O203 C218 1.335(3)
O204 C219 1.372(3)
O204 C224 1.417(3)
O205 C227 1.338(3)
O206 C228 1.370(3)
O206 C233 1.427(3)
N101 C101 1.489(3)
N101 C106 1.494(3)
N101 C107 1.487(3)
N102 C102 1.501(3)
N102 C103 1.484(3)
N102 C116 1.491(3)
N103 C104 1.496(3)
N103 C105 1.479(3)
N103 C125 1.495(3)
N201 C201 1.476(4)
N201 C206 1.499(3)
N201 C207 1.491(3)
N202 C202 1.496(3)
N202 C203 1.491(3)
N202 C216 1.489(3)
N203 C204 1.496(3)
N203 C205 1.487(3)
N203 C225 1.486(3)
C101 H10A 0.9900
C101 H10B 0.9900
C101 C102 1.522(3)
C102 H10C 0.9900
C102 H10D 0.9900
C103 H10E 0.9900
C103 H10F 0.9900
C103 C104 1.528(3)
C104 H10G 0.9900
C104 H10H 0.9900
C105 H10I 0.9900
C105 H10J 0.9900
C105 C106 1.527(3)
C106 H10K 0.9900
C106 H10L 0.9900
C107 H10M 0.9900
C107 H10N 0.9900
C107 C108 1.506(3)
C108 C109 1.400(3)
C108 C113 1.401(3)
C109 C110 1.407(3)
C110 C111 1.386(3)
C111 H111 0.9500
C111 C112 1.393(4)
C112 C113 1.387(4)
C112 C114 1.516(4)
C113 H113 0.9500
C114 H11A 0.9800
C114 H11B 0.9800
C114 H11C 0.9800
C115 H11D 0.9800
C115 H11E 0.9800
C115 H11F 0.9800
C116 H11G 0.9900
C116 H11H 0.9900
C116 C117 1.503(3)
C117 C118 1.395(3)
C117 C122 1.405(3)
C118 C119 1.410(3)
C119 C120 1.392(3)
C120 H120 0.9500
C120 C121 1.392(3)
C121 C122 1.382(3)
C121 C123 1.516(3)
C122 H122 0.9500
C123 H12A 0.9800
C123 H12B 0.9800
C123 H12C 0.9800
C124 H12D 0.9800
C124 H12E 0.9800
C124 H12F 0.9800
C125 H12G 0.9900
C125 H12H 0.9900
C125 C126 1.505(3)
C126 C127 1.393(3)
C126 C131 1.403(3)
C127 C128 1.410(3)
C128 C129 1.385(3)
C129 H129 0.9500
C129 C130 1.398(4)
C130 C131 1.386(4)
C130 C132 1.511(3)
C131 H131 0.9500
C132 H13A 0.9800
C132 H13B 0.9800
C132 H13C 0.9800
C133 H13D 0.9800
C133 H13E 0.9800
C133 H13F 0.9800
C201 H20A 0.9900
C201 H20B 0.9900
C201 C202 1.526(4)
C202 H20C 0.9900
C202 H20D 0.9900
C203 H20E 0.9900
C203 H20F 0.9900
C203 C204 1.524(4)
C204 H20G 0.9900
C204 H20H 0.9900
C205 H20I 0.9900
C205 H20J 0.9900
C205 C206 1.518(4)
C206 H20K 0.9900
C206 H20L 0.9900
C207 H20M 0.9900
C207 H20N 0.9900
C207 C208 1.505(4)
C208 C209 1.394(4)
C208 C213 1.406(3)
C209 C210 1.406(4)
C210 C211 1.394(4)
C211 H211 0.9500
C211 C212 1.379(5)
C212 C213 1.382(5)
C212 C214 1.523(4)
C213 H213 0.9500
C214 H21A 0.9800
C214 H21B 0.9800
C214 H21C 0.9800
C215 H21D 0.9800
C215 H21E 0.9800
C215 H21F 0.9800
C216 H21G 0.9900
C216 H21H 0.9900
C216 C217 1.512(3)
C217 C218 1.399(3)
C217 C222 1.393(3)
C218 C219 1.408(3)
C219 C220 1.386(3)
C220 H220 0.9500
C220 C221 1.398(4)
C221 C222 1.390(4)
C221 C223 1.508(4)
C222 H222 0.9500
C223 H22A 0.9800
C223 H22B 0.9800
C223 H22C 0.9800
C224 H22D 0.9800
C224 H22E 0.9800
C224 H22F 0.9800
C225 H22G 0.9900
C225 H22H 0.9900
C225 C226 1.505(3)
C226 C227 1.398(3)
C226 C231 1.403(3)
C227 C228 1.413(3)
C228 C229 1.387(3)
C229 H229 0.9500
C229 C230 1.400(3)
C230 C231 1.383(3)
C230 C232 1.514(3)
C231 H231 0.9500
C232 H23A 0.9800
C232 H23B 0.9800
C232 H23C 0.9800
C233 H23D 0.9800
C233 H23E 0.9800
C233 H23F 0.9800
Cl O51 1.415(2)
Cl O52 1.417(2)
Cl O53 1.422(2)
Cl O54 1.448(2)

loop_
_geom_torsion_atom_site_label_1
_geom_torsion_atom_site_label_2
_geom_torsion_atom_site_label_3
_geom_torsion_atom_site_label_4
_geom_torsion
Ho O101 C109 C108 -120.8(2)
Ho O101 C109 C110 61.1(3)
Ho O103 C118 C117 -110.0(2)
Ho O103 C118 C119 71.3(3)
Ho O105 C127 C126 -112.9(2)
Ho O105 C127 C128 68.4(3)
Ho O201 C209 C208 -125.6(3)
Ho O201 C209 C210 57.0(4)
Ho O203 C218 C217 -118.7(2)
Ho O203 C218 C219 62.4(3)
Ho O205 C227 C226 -114.6(2)
Ho O205 C227 C228 66.5(3)
Ni1 O101 C109 C108 36.2(3)
Ni1 O101 C109 C110 -141.95(17)
Ni1 O103 C118 C117 30.9(3)
Ni1 O103 C118 C119 -147.77(16)
Ni1 O105 C127 C126 31.9(3)
Ni1 O105 C127 C128 -146.82(16)
Ni1 N101 C101 C102 -48.7(2)
Ni1 N101 C106 C105 -21.3(2)
Ni1 N101 C107 C108 65.0(2)
Ni1 N102 C102 C101 -18.0(2)
Ni1 N102 C103 C104 -45.7(2)
Ni1 N102 C116 C117 66.2(2)
Ni1 N103 C104 C103 -18.6(2)
Ni1 N103 C105 C106 -46.2(2)
Ni1 N103 C125 C126 66.1(2)
Ni2 O201 C209 C208 41.7(3)
Ni2 O201 C209 C210 -135.69(19)
Ni2 O203 C218 C217 31.2(3)
Ni2 O203 C218 C219 -147.78(16)
Ni2 O205 C227 C226 32.6(3)
Ni2 O205 C227 C228 -146.29(16)
Ni2 N201 C201 C202 -49.7(2)
Ni2 N201 C206 C205 -21.9(3)
Ni2 N201 C207 C208 66.0(2)
Ni2 N202 C202 C201 -19.2(2)
Ni2 N202 C203 C204 -46.1(2)
Ni2 N202 C216 C217 64.8(2)
Ni2 N203 C204 C203 -17.0(2)
Ni2 N203 C205 C206 -45.9(2)
Ni2 N203 C225 C226 65.9(2)
O101 C109 C110 O102 -2.1(3)
O101 C109 C110 C111 176.8(2)
O102 C110 C111 C112 177.5(2)
O103 C118 C119 O104 0.5(3)
O103 C118 C119 C120 -179.9(2)
O104 C119 C120 C121 179.1(2)
O105 C127 C128 O106 2.1(3)
O105 C127 C128 C129 -177.3(2)
O106 C128 C129 C130 178.8(2)
O201 C209 C210 O202 -4.4(3)
O201 C209 C210 C211 174.2(2)
O202 C210 C211 C212 179.1(2)
O203 C218 C219 O204 -1.0(3)
O203 C218 C219 C220 179.6(2)
O204 C219 C220 C221 178.8(2)
O205 C227 C228 O206 1.2(3)
O205 C227 C228 C229 -178.1(2)
O206 C228 C229 C230 178.9(2)
N101 C101 C102 N102 46.5(3)
N101 C107 C108 C109 -63.9(3)
N101 C107 C108 C113 117.7(2)
N102 C103 C104 N103 44.3(3)
N102 C116 C117 C118 -58.5(3)
N102 C116 C117 C122 125.2(2)
N103 C105 C106 N101 46.4(3)
N103 C125 C126 C127 -59.5(3)
N103 C125 C126 C131 125.7(2)
N201 C201 C202 N202 47.9(3)
N201 C207 C208 C209 -66.0(3)
N201 C207 C208 C213 111.8(3)
N202 C203 C204 N203 43.6(3)
N202 C216 C217 C218 -60.7(3)
N202 C216 C217 C222 123.4(2)
N203 C205 C206 N201 46.3(3)
N203 C225 C226 C227 -59.3(3)
N203 C225 C226 C231 124.5(2)
C101 N101 C106 C105 -134.2(2)
C101 N101 C107 C108 177.25(19)
C102 N102 C103 C104 71.3(2)
C102 N102 C116 C117 -54.6(2)
C103 N102 C102 C101 -132.5(2)
C103 N102 C116 C117 -179.67(18)
C104 N103 C105 C106 70.6(2)
C104 N103 C125 C126 -55.0(2)
C105 N103 C104 C103 -132.9(2)
C105 N103 C125 C126 -179.32(19)
C106 N101 C101 C102 68.5(2)
C106 N101 C107 C108 -56.5(3)
C107 N101 C101 C102 -165.89(19)
C107 N101 C106 C105 100.8(2)
C107 C108 C109 O101 6.3(3)
C107 C108 C109 C110 -175.5(2)
C107 C108 C113 C112 176.6(2)
C108 C109 C110 O102 179.7(2)
C108 C109 C110 C111 -1.4(3)
C109 C108 C113 C112 -1.8(4)
C109 C110 C111 C112 -1.2(4)
C110 C111 C112 C113 2.3(4)
C110 C111 C112 C114 -175.1(2)
C111 C112 C113 C108 -0.8(4)
C113 C108 C109 O101 -175.3(2)
C113 C108 C109 C110 2.9(3)
C114 C112 C113 C108 176.6(2)
C115 O102 C110 C109 -172.9(2)
C115 O102 C110 C111 8.3(4)
C116 N102 C102 C101 104.4(2)
C116 N102 C103 C104 -164.21(18)
C116 C117 C118 O103 4.0(3)
C116 C117 C118 C119 -177.3(2)
C116 C117 C122 C121 176.0(2)
C117 C118 C119 O104 -178.28(19)
C117 C118 C119 C120 1.3(3)
C118 C117 C122 C121 -0.4(3)
C118 C119 C120 C121 -0.4(3)
C119 C120 C121 C122 -0.9(3)
C119 C120 C121 C123 179.1(2)
C120 C121 C122 C117 1.3(3)
C122 C117 C118 O103 -179.6(2)
C122 C117 C118 C119 -0.9(3)
C123 C121 C122 C117 -178.7(2)
C124 O104 C119 C118 -169.8(2)
C124 O104 C119 C120 10.6(3)
C125 N103 C104 C103 103.3(2)
C125 N103 C105 C106 -164.08(19)
C125 C126 C127 O105 4.1(3)
C125 C126 C127 C128 -177.2(2)
C125 C126 C131 C130 173.6(2)
C126 C127 C128 O106 -176.7(2)
C126 C127 C128 C129 4.0(3)
C127 C126 C131 C130 -1.1(3)
C127 C128 C129 C130 -1.9(4)
C128 C129 C130 C131 -1.7(4)
C128 C129 C130 C132 177.4(2)
C129 C130 C131 C126 3.2(4)
C131 C126 C127 O105 178.8(2)
C131 C126 C127 C128 -2.5(3)
C132 C130 C131 C126 -175.8(2)
C133 O106 C128 C127 -177.8(2)
C133 O106 C128 C129 1.5(4)
C201 N201 C206 C205 -134.6(2)
C201 N201 C207 C208 178.86(19)
C202 N202 C203 C204 71.3(3)
C202 N202 C216 C217 -56.6(3)
C203 N202 C202 C201 -133.6(2)
C203 N202 C216 C217 178.73(19)
C204 N203 C205 C206 71.4(2)
C204 N203 C225 C226 -55.4(3)
C205 N203 C204 C203 -132.1(2)
C205 N203 C225 C226 -179.22(19)
C206 N201 C201 C202 67.2(2)
C206 N201 C207 C208 -55.5(3)
C207 N201 C201 C202 -167.41(19)
C207 N201 C206 C205 100.2(2)
C207 C208 C209 O201 4.3(3)
C207 C208 C209 C210 -178.3(2)
C207 C208 C213 C212 -179.8(2)
C208 C209 C210 O202 178.1(2)
C208 C209 C210 C211 -3.3(4)
C209 C208 C213 C212 -2.0(4)
C209 C210 C211 C212 0.7(4)
C210 C211 C212 C213 1.3(4)
C210 C211 C212 C214 -178.6(3)
C211 C212 C213 C208 -0.6(4)
C213 C208 C209 O201 -173.5(2)
C213 C208 C209 C210 3.9(3)
C214 C212 C213 C208 179.2(2)
C215 O202 C210 C209 -172.7(2)
C215 O202 C210 C211 8.7(4)
C216 N202 C202 C201 103.6(2)
C216 N202 C203 C204 -164.70(19)
C216 C217 C218 O203 6.9(3)
C216 C217 C218 C219 -174.1(2)
C216 C217 C222 C221 172.8(2)
C217 C218 C219 O204 -180.0(2)
C217 C218 C219 C220 0.6(3)
C218 C217 C222 C221 -3.0(4)
C218 C219 C220 C221 -1.8(4)
C219 C220 C221 C222 0.6(4)
C219 C220 C221 C223 178.4(2)
C220 C221 C222 C217 1.8(4)
C222 C217 C218 O203 -177.2(2)
C222 C217 C218 C219 1.8(3)
C223 C221 C222 C217 -176.0(2)
C224 O204 C219 C218 -177.0(2)
C224 O204 C219 C220 2.4(4)
C225 N203 C204 C203 105.1(2)
C225 N203 C205 C206 -164.07(19)
C225 C226 C227 O205 3.7(3)
C225 C226 C227 C228 -177.4(2)
C225 C226 C231 C230 174.4(2)
C226 C227 C228 O206 -177.6(2)
C226 C227 C228 C229 3.0(3)
C227 C226 C231 C230 -1.8(4)
C227 C228 C229 C230 -1.8(3)
C228 C229 C230 C231 -1.2(3)
C228 C229 C230 C232 177.4(2)
C229 C230 C231 C226 3.0(4)
C231 C226 C227 O205 179.9(2)
C231 C226 C227 C228 -1.2(3)
C232 C230 C231 C226 -175.6(2)
C233 O206 C228 C227 -175.1(2)
C233 O206 C228 C229 4.2(3)
